data_1555549
loop_
_publ_author_name
'Saunthwal, Rakesh K.'
'Patel, Monika'
'Verma, Akhilesh K.'

_publ_section_title
;
 Metal- and Protection-Free [4 + 2] Cycloadditions of Alkynes with
 Azadienes: Assembly of Functionalized Quinolines.
;
_journal_issue 9
_journal_name_full 'Organic letters'
_journal_page_first 2200
_journal_page_last 2203
_journal_paper_doi 10.1021/acs.orglett.6b00817
_journal_volume 18
_journal_year 2016
_chemical_formula_moiety 'C21 H15 N'
_chemical_formula_sum 'C21 H15 N'
_chemical_formula_weight 281.34
_space_group_IT_number 2
_space_group_name_Hall '-P 1'
_space_group_name_H-M_alt 'P -1'
_symmetry_cell_setting triclinic
_symmetry_space_group_name_Hall '-P 1'
_symmetry_space_group_name_H-M 'P -1'
_atom_sites_solution_hydrogens geom
_atom_sites_solution_primary direct
_atom_sites_solution_secondary difmap
_audit_creation_method SHELXL-97
_cell_angle_alpha 75.920(4)
_cell_angle_beta 88.720(4)
_cell_angle_gamma 87.090(4)
_cell_formula_units_Z 4
_cell_length_a 10.3062(5)
_cell_length_b 11.6276(6)
_cell_length_c 13.2088(7)
_cell_measurement_reflns_used 3843
_cell_measurement_temperature 293(2)
_cell_measurement_theta_max 24.990
_cell_measurement_theta_min 3.5630
_cell_volume 1533.28(14)
_computing_structure_refinement 'SHELXL-97 (Sheldrick, 1997)'
_diffrn_ambient_temperature 293(2)
_diffrn_measured_fraction_theta_full 0.997
_diffrn_measured_fraction_theta_max 0.997
_diffrn_measurement_device_type 'Xcalibur, Sapphire3'
_diffrn_radiation_monochromator graphite
_diffrn_radiation_source 'fine-focus sealed tube'
_diffrn_radiation_type MoK\a
_diffrn_radiation_wavelength 0.71073
_diffrn_reflns_av_R_equivalents 0.0190
_diffrn_reflns_av_sigmaI/netI 0.0289
_diffrn_reflns_limit_h_max 12
_diffrn_reflns_limit_h_min -12
_diffrn_reflns_limit_k_max 13
_diffrn_reflns_limit_k_min -12
_diffrn_reflns_limit_l_max 15
_diffrn_reflns_limit_l_min -14
_diffrn_reflns_number 10917
_diffrn_reflns_theta_full 24.99
_diffrn_reflns_theta_max 24.99
_diffrn_reflns_theta_min 3.18
_exptl_absorpt_coefficient_mu 0.071
_exptl_crystal_colour YELLOW
_exptl_crystal_density_diffrn 1.219
_exptl_crystal_density_method 'not measured'
_exptl_crystal_description BLOCK
_exptl_crystal_F_000 592
_refine_diff_density_max 0.151
_refine_diff_density_min -0.162
_refine_diff_density_rms 0.028
_refine_ls_extinction_method none
_refine_ls_goodness_of_fit_ref 0.603
_refine_ls_hydrogen_treatment mixed
_refine_ls_matrix_type full
_refine_ls_number_parameters 397
_refine_ls_number_reflns 5386
_refine_ls_number_restraints 0
_refine_ls_restrained_S_all 0.603
_refine_ls_R_factor_all 0.0634
_refine_ls_R_factor_gt 0.0480
_refine_ls_shift/su_max 0.000
_refine_ls_shift/su_mean 0.000
_refine_ls_structure_factor_coef Fsqd
_refine_ls_weighting_details 'calc w=1/[\s^2^(Fo^2^)+(0.1916P)^2^+1.1455P] where P=(Fo^2^+2Fc^2^)/3'
_refine_ls_weighting_scheme calc
_refine_ls_wR_factor_gt 0.1599
_refine_ls_wR_factor_ref 0.1848
_reflns_number_gt 4255
_reflns_number_total 5386
_reflns_threshold_expression >2sigma(I)
_cod_data_source_file ol6b00817_si_001.cif
_cod_data_source_block shelxl
_cod_depositor_comments
;
The following automatic conversions were performed:

data item '_symmetry_cell_setting' value 'TRICLINIC' was changed to
'triclinic' in accordance with the
/home/saulius/struct/COD-crude-data/automatic-downloads/DataCite-retrospective/ACS/depositions/lib/dictionaries/cif_core.dic
dictionary named 'cif_core.dic' version 2.4.2 last updated on
2011-04-26.

Automatic conversion script
Id: cif_fix_values 6909 2019-04-08 15:41:33Z antanas 
;
_cod_original_sg_symbol_H-M p-1
_cod_database_code 1555549

loop_
_symmetry_equiv_pos_as_xyz
'x, y, z'
'-x, -y, -z'

loop_
_atom_site_label
_atom_site_type_symbol
_atom_site_fract_x
_atom_site_fract_y
_atom_site_fract_z
_atom_site_U_iso_or_equiv
_atom_site_adp_type
_atom_site_occupancy
_atom_site_symmetry_multiplicity
_atom_site_calc_flag
_atom_site_refinement_flags
N1 N 0.46099(16) 0.29298(15) 0.95846(13) 0.0529(4) Uani 1 1 d .
N2 N 0.18538(17) 0.40300(15) 0.55760(14) 0.0561(4) Uani 1 1 d .
C37 C 0.52914(19) 0.27284(17) 0.56730(14) 0.0480(5) Uani 1 1 d .
C8 C 0.43907(18) 0.14116(16) 0.86423(14) 0.0465(4) Uani 1 1 d .
C7 C 0.56606(19) 0.15205(18) 0.83238(15) 0.0510(5) Uani 1 1 d .
H7 H 0.6021 0.1028 0.7922 0.061 Uiso 1 1 calc R
C10 C 0.26009(18) 0.19862(17) 0.98124(14) 0.0466(4) Uani 1 1 d .
C1 C 0.58425(19) 0.30885(19) 0.91968(16) 0.0527(5) Uani 1 1 d .
C22 C 0.1894(2) 0.46243(17) 0.63532(16) 0.0523(5) Uani 1 1 d .
C38 C 0.6499(2) 0.32157(19) 0.55636(17) 0.0592(5) Uani 1 1 d .
H38 H 0.6566 0.4007 0.5574 0.071 Uiso 1 1 calc R
C29 C 0.41203(18) 0.34438(15) 0.58662(14) 0.0446(4) Uani 1 1 d .
C28 C 0.41520(18) 0.40538(15) 0.66237(14) 0.0437(4) Uani 1 1 d .
H28 H 0.4923 0.4054 0.6977 0.052 Uiso 1 1 calc R
C15 C 0.1851(2) 0.29875(19) 0.98830(16) 0.0561(5) Uani 1 1 d .
H15 H 0.2180 0.3735 0.9629 0.067 Uiso 1 1 calc R
C11 C 0.2102(2) 0.08797(19) 1.02253(15) 0.0555(5) Uani 1 1 d .
H11 H 0.2592 0.0195 1.0194 0.067 Uiso 1 1 calc R
C9 C 0.39159(18) 0.21202(16) 0.93329(14) 0.0457(4) Uani 1 1 d .
C27 C 0.30493(19) 0.46800(16) 0.68816(14) 0.0466(4) Uani 1 1 d .
C17 C 0.2386(2) 0.1144(2) 0.77218(16) 0.0593(5) Uani 1 1 d .
H17 H 0.2084 0.1901 0.7756 0.071 Uiso 1 1 calc R
C26 C 0.3049(2) 0.53349(18) 0.76533(16) 0.0567(5) Uani 1 1 d .
H26 H 0.3808 0.5374 0.8009 0.068 Uiso 1 1 calc R
C12 C 0.0881(2) 0.0792(2) 1.06827(17) 0.0672(6) Uani 1 1 d .
H12 H 0.0556 0.0049 1.0965 0.081 Uiso 1 1 calc R
C31 C 0.2811(2) 0.29533(18) 0.44183(16) 0.0531(5) Uani 1 1 d .
C30 C 0.29256(19) 0.34825(16) 0.53276(15) 0.0474(4) Uani 1 1 d .
C6 C 0.64300(19) 0.23608(18) 0.85911(15) 0.0514(5) Uani 1 1 d .
C14 C 0.0630(2) 0.2892(2) 1.03220(19) 0.0670(6) Uani 1 1 d .
H14 H 0.0131 0.3573 1.0348 0.080 Uiso 1 1 calc R
C36 C 0.1776(2) 0.2271(2) 0.4348(2) 0.0658(6) Uani 1 1 d .
H36 H 0.1157 0.2122 0.4882 0.079 Uiso 1 1 calc R
C42 C 0.5213(2) 0.15397(18) 0.56626(16) 0.0578(5) Uani 1 1 d .
H42 H 0.4409 0.1198 0.5732 0.069 Uiso 1 1 calc R
C16 C 0.35566(19) 0.06733(17) 0.81848(15) 0.0497(5) Uani 1 1 d .
C5 C 0.7708(2) 0.2567(2) 0.82158(19) 0.0674(6) Uani 1 1 d .
H5 H 0.8116 0.2074 0.7834 0.081 Uiso 1 1 calc R
C23 C 0.0756(2) 0.5226(2) 0.66041(19) 0.0663(6) Uani 1 1 d .
H23 H -0.0015 0.5197 0.6261 0.080 Uiso 1 1 calc R
C2 C 0.6536(2) 0.4032(2) 0.9378(2) 0.0711(7) Uani 1 1 d .
H2 H 0.6156 0.4528 0.9769 0.085 Uiso 1 1 calc R
C41 C 0.6322(3) 0.0868(2) 0.5550(2) 0.0725(7) Uani 1 1 d .
H41 H 0.6266 0.0071 0.5555 0.087 Uiso 1 1 calc R
C25 C 0.1933(3) 0.59091(19) 0.78737(19) 0.0667(6) Uani 1 1 d .
H25 H 0.1935 0.6345 0.8378 0.080 Uiso 1 1 calc R
C39 C 0.7607(2) 0.2542(2) 0.5439(2) 0.0754(7) Uani 1 1 d .
H39 H 0.8414 0.2878 0.5359 0.091 Uiso 1 1 calc R
C24 C 0.0789(3) 0.5849(2) 0.7350(2) 0.0729(7) Uani 1 1 d .
H24 H 0.0035 0.6243 0.7513 0.087 Uiso 1 1 calc R
C13 C 0.0146(2) 0.1797(3) 1.07213(19) 0.0717(7) Uani 1 1 d .
H13 H -0.0682 0.1736 1.1019 0.086 Uiso 1 1 calc R
C35 C 0.1654(3) 0.1804(2) 0.3480(2) 0.0808(8) Uani 1 1 d .
H35 H 0.0968 0.1325 0.3446 0.097 Uiso 1 1 calc R
C3 C 0.7749(3) 0.4219(3) 0.8987(3) 0.0849(8) Uani 1 1 d .
H3 H 0.8194 0.4850 0.9105 0.102 Uiso 1 1 calc R
C32 C 0.3702(3) 0.3178(2) 0.36031(18) 0.0675(6) Uani 1 1 d .
H32 H 0.4411 0.3629 0.3641 0.081 Uiso 1 1 calc R
C21 C 0.3977(3) -0.0457(2) 0.8118(2) 0.0725(7) Uani 1 1 d .
H21 H 0.4752 -0.0794 0.8431 0.087 Uiso 1 1 calc R
C18 C 0.1669(3) 0.0488(3) 0.72093(19) 0.0778(8) Uani 1 1 d .
H18 H 0.0881 0.0802 0.6907 0.093 Uiso 1 1 calc R
C40 C 0.7507(3) 0.1369(3) 0.5433(2) 0.0808(8) Uani 1 1 d .
H40 H 0.8250 0.0912 0.5348 0.097 Uiso 1 1 calc R
C34 C 0.2535(3) 0.2045(3) 0.2682(2) 0.0849(9) Uani 1 1 d .
H34 H 0.2446 0.1738 0.2101 0.102 Uiso 1 1 calc R
C33 C 0.3549(3) 0.2738(3) 0.2736(2) 0.0815(8) Uani 1 1 d .
H33 H 0.4141 0.2914 0.2184 0.098 Uiso 1 1 calc R
C4 C 0.8345(2) 0.3479(3) 0.8408(2) 0.0801(8) Uani 1 1 d .
H4 H 0.9187 0.3615 0.8153 0.096 Uiso 1 1 calc R
C20 C 0.3254(3) -0.1086(3) 0.7592(3) 0.0953(10) Uani 1 1 d .
H20 H 0.3553 -0.1839 0.7543 0.114 Uiso 1 1 calc R
C19 C 0.2118(3) -0.0625(3) 0.7146(2) 0.0924(10) Uani 1 1 d .
H19 H 0.1638 -0.1061 0.6796 0.111 Uiso 1 1 calc R

loop_
_atom_site_aniso_label
_atom_site_aniso_U_11
_atom_site_aniso_U_22
_atom_site_aniso_U_33
_atom_site_aniso_U_23
_atom_site_aniso_U_13
_atom_site_aniso_U_12
N1 0.0539(9) 0.0573(10) 0.0513(10) -0.0194(8) -0.0061(7) -0.0036(8)
N2 0.0582(10) 0.0560(10) 0.0539(10) -0.0134(8) -0.0044(8) 0.0021(8)
C37 0.0603(11) 0.0459(10) 0.0357(9) -0.0077(8) -0.0026(8) 0.0062(9)
C8 0.0540(11) 0.0444(10) 0.0405(10) -0.0093(8) -0.0044(8) 0.0003(8)
C7 0.0549(11) 0.0532(11) 0.0454(11) -0.0140(9) -0.0026(8) 0.0052(9)
C10 0.0530(10) 0.0525(11) 0.0364(9) -0.0143(8) -0.0017(8) -0.0056(8)
C1 0.0494(11) 0.0595(12) 0.0504(11) -0.0150(9) -0.0116(8) -0.0004(9)
C22 0.0572(11) 0.0465(11) 0.0495(11) -0.0063(9) 0.0048(9) 0.0024(9)
C38 0.0637(13) 0.0506(12) 0.0580(13) -0.0047(9) 0.0010(10) 0.0043(10)
C29 0.0564(11) 0.0364(9) 0.0383(9) -0.0047(7) -0.0006(8) 0.0018(8)
C28 0.0522(10) 0.0369(9) 0.0409(9) -0.0076(7) -0.0051(8) 0.0018(8)
C15 0.0604(12) 0.0560(12) 0.0527(12) -0.0148(9) 0.0031(9) -0.0026(9)
C11 0.0720(13) 0.0543(12) 0.0427(10) -0.0154(9) 0.0005(9) -0.0099(10)
C9 0.0519(10) 0.0453(10) 0.0397(9) -0.0102(8) -0.0076(8) 0.0008(8)
C27 0.0602(11) 0.0371(9) 0.0405(10) -0.0067(8) 0.0040(8) 0.0023(8)
C17 0.0645(13) 0.0698(14) 0.0447(11) -0.0142(10) 0.0013(9) -0.0131(10)
C26 0.0739(13) 0.0463(11) 0.0494(11) -0.0120(9) 0.0043(10) 0.0009(10)
C12 0.0804(15) 0.0765(16) 0.0485(12) -0.0169(11) 0.0085(11) -0.0331(13)
C31 0.0613(12) 0.0480(11) 0.0505(11) -0.0139(9) -0.0133(9) 0.0069(9)
C30 0.0557(11) 0.0414(10) 0.0440(10) -0.0082(8) -0.0019(8) 0.0004(8)
C6 0.0493(10) 0.0578(12) 0.0447(10) -0.0075(9) -0.0095(8) 0.0000(9)
C14 0.0590(13) 0.0790(16) 0.0633(14) -0.0195(12) 0.0066(10) 0.0029(11)
C36 0.0650(13) 0.0610(14) 0.0727(15) -0.0189(11) -0.0177(11) 0.0055(10)
C42 0.0754(14) 0.0481(11) 0.0530(12) -0.0197(9) -0.0052(10) 0.0077(10)
C16 0.0591(11) 0.0512(11) 0.0410(10) -0.0146(8) 0.0070(8) -0.0097(9)
C5 0.0543(12) 0.0872(17) 0.0612(14) -0.0191(12) -0.0026(10) -0.0007(11)
C23 0.0600(13) 0.0685(14) 0.0666(14) -0.0123(12) 0.0082(11) 0.0082(11)
C2 0.0579(13) 0.0768(16) 0.0879(18) -0.0357(14) -0.0125(12) -0.0096(11)
C41 0.0911(18) 0.0641(14) 0.0683(15) -0.0324(12) -0.0085(13) 0.0240(13)
C25 0.0916(17) 0.0493(12) 0.0597(13) -0.0176(10) 0.0188(12) 0.0065(11)
C39 0.0640(14) 0.0852(18) 0.0697(15) -0.0081(13) 0.0059(11) 0.0120(12)
C24 0.0738(15) 0.0648(15) 0.0727(16) -0.0085(12) 0.0202(13) 0.0174(12)
C13 0.0561(13) 0.101(2) 0.0623(14) -0.0267(14) 0.0086(11) -0.0164(13)
C35 0.0853(17) 0.0685(16) 0.097(2) -0.0351(15) -0.0413(16) 0.0090(13)
C3 0.0669(15) 0.091(2) 0.106(2) -0.0364(17) -0.0113(14) -0.0222(14)
C32 0.0845(16) 0.0700(15) 0.0500(12) -0.0187(11) -0.0037(11) 0.0002(12)
C21 0.0752(15) 0.0612(14) 0.0889(18) -0.0325(13) 0.0130(13) -0.0119(11)
C18 0.0693(15) 0.116(2) 0.0543(13) -0.0263(14) 0.0034(11) -0.0336(14)
C40 0.0830(18) 0.0882(19) 0.0712(16) -0.0279(14) 0.0019(13) 0.0365(15)
C34 0.108(2) 0.0865(19) 0.0690(17) -0.0390(15) -0.0355(16) 0.0295(16)
C33 0.103(2) 0.0904(19) 0.0544(14) -0.0270(13) -0.0103(13) 0.0166(16)
C4 0.0559(13) 0.105(2) 0.0820(18) -0.0229(15) -0.0026(12) -0.0219(13)
C20 0.097(2) 0.085(2) 0.127(3) -0.0662(19) 0.034(2) -0.0343(17)
C19 0.098(2) 0.118(2) 0.085(2) -0.0641(19) 0.0301(17) -0.0544(19)

loop_
_atom_type_symbol
_atom_type_description
_atom_type_scat_dispersion_real
_atom_type_scat_dispersion_imag
_atom_type_scat_source
C C 0.0033 0.0016 'International Tables Vol C Tables 4.2.6.8 and 6.1.1.4'
H H 0.0000 0.0000 'International Tables Vol C Tables 4.2.6.8 and 6.1.1.4'
N N 0.0061 0.0033 'International Tables Vol C Tables 4.2.6.8 and 6.1.1.4'

loop_
_geom_angle_atom_site_label_1
_geom_angle_atom_site_label_2
_geom_angle_atom_site_label_3
_geom_angle
C9 N1 C1 119.24(17)
C30 N2 C22 119.12(18)
C38 C37 C42 118.68(19)
C38 C37 C29 120.21(17)
C42 C37 C29 120.99(19)
C7 C8 C9 117.09(17)
C7 C8 C16 119.01(17)
C9 C8 C16 123.62(17)
C8 C7 C6 121.29(18)
C8 C7 H7 119.4
C6 C7 H7 119.4
C11 C10 C15 118.38(19)
C11 C10 C9 122.05(18)
C15 C10 C9 119.55(18)
N1 C1 C6 121.91(18)
N1 C1 C2 119.2(2)
C6 C1 C2 118.9(2)
N2 C22 C27 121.70(18)
N2 C22 C23 119.1(2)
C27 C22 C23 119.20(19)
C37 C38 C39 120.9(2)
C37 C38 H38 119.6
C39 C38 H38 119.6
C28 C29 C30 117.69(17)
C28 C29 C37 119.13(17)
C30 C29 C37 123.12(16)
C29 C28 C27 121.36(18)
C29 C28 H28 119.3
C27 C28 H28 119.3
C14 C15 C10 120.9(2)
C14 C15 H15 119.6
C10 C15 H15 119.6
C12 C11 C10 120.3(2)
C12 C11 H11 119.9
C10 C11 H11 119.9
N1 C9 C8 122.71(18)
N1 C9 C10 115.56(16)
C8 C9 C10 121.73(16)
C22 C27 C28 117.49(17)
C22 C27 C26 119.52(18)
C28 C27 C26 122.98(19)
C18 C17 C16 120.1(2)
C18 C17 H17 119.9
C16 C17 H17 119.9
C25 C26 C27 119.7(2)
C25 C26 H26 120.1
C27 C26 H26 120.1
C11 C12 C13 120.2(2)
C11 C12 H12 119.9
C13 C12 H12 119.9
C32 C31 C36 118.6(2)
C32 C31 C30 120.9(2)
C36 C31 C30 120.4(2)
N2 C30 C29 122.50(17)
N2 C30 C31 115.02(17)
C29 C30 C31 122.43(17)
C7 C6 C1 117.32(18)
C7 C6 C5 123.3(2)
C1 C6 C5 119.2(2)
C13 C14 C15 120.2(2)
C13 C14 H14 119.9
C15 C14 H14 119.9
C31 C36 C35 120.2(3)
C31 C36 H36 119.9
C35 C36 H36 119.9
C41 C42 C37 120.2(2)
C41 C42 H42 119.9
C37 C42 H42 119.9
C21 C16 C17 118.4(2)
C21 C16 C8 120.9(2)
C17 C16 C8 120.37(18)
C4 C5 C6 120.2(2)
C4 C5 H5 119.9
C6 C5 H5 119.9
C24 C23 C22 119.8(2)
C24 C23 H23 120.1
C22 C23 H23 120.1
C3 C2 C1 120.3(2)
C3 C2 H2 119.9
C1 C2 H2 119.9
C40 C41 C42 120.2(2)
C40 C41 H41 119.9
C42 C41 H41 119.9
C26 C25 C24 120.5(2)
C26 C25 H25 119.7
C24 C25 H25 119.7
C40 C39 C38 119.5(2)
C40 C39 H39 120.3
C38 C39 H39 120.3
C23 C24 C25 121.2(2)
C23 C24 H24 119.4
C25 C24 H24 119.4
C14 C13 C12 120.0(2)
C14 C13 H13 120.0
C12 C13 H13 120.0
C34 C35 C36 120.3(3)
C34 C35 H35 119.8
C36 C35 H35 119.8
C2 C3 C4 120.9(2)
C2 C3 H3 119.5
C4 C3 H3 119.5
C31 C32 C33 120.6(3)
C31 C32 H32 119.7
C33 C32 H32 119.7
C20 C21 C16 120.4(3)
C20 C21 H21 119.8
C16 C21 H21 119.8
C19 C18 C17 120.2(3)
C19 C18 H18 119.9
C17 C18 H18 119.9
C41 C40 C39 120.6(2)
C41 C40 H40 119.7
C39 C40 H40 119.7
C35 C34 C33 119.9(2)
C35 C34 H34 120.0
C33 C34 H34 120.0
C34 C33 C32 120.4(3)
C34 C33 H33 119.8
C32 C33 H33 119.8
C5 C4 C3 120.5(2)
C5 C4 H4 119.8
C3 C4 H4 119.8
C19 C20 C21 121.0(3)
C19 C20 H20 119.5
C21 C20 H20 119.5
C20 C19 C18 120.0(2)
C20 C19 H19 120.0
C18 C19 H19 120.0

loop_
_geom_bond_atom_site_label_1
_geom_bond_atom_site_label_2
_geom_bond_distance
N1 C9 1.319(2)
N1 C1 1.363(3)
N2 C30 1.322(2)
N2 C22 1.372(3)
C37 C38 1.384(3)
C37 C42 1.392(3)
C37 C29 1.484(3)
C8 C7 1.368(3)
C8 C9 1.434(3)
C8 C16 1.480(3)
C7 C6 1.403(3)
C7 H7 0.9300
C10 C11 1.389(3)
C10 C15 1.385(3)
C10 C9 1.482(3)
C1 C6 1.407(3)
C1 C2 1.410(3)
C22 C27 1.406(3)
C22 C23 1.410(3)
C38 C39 1.382(3)
C38 H38 0.9300
C29 C28 1.362(3)
C29 C30 1.429(3)
C28 C27 1.399(3)
C28 H28 0.9300
C15 C14 1.372(3)
C15 H15 0.9300
C11 C12 1.382(3)
C11 H11 0.9300
C27 C26 1.413(3)
C17 C18 1.385(3)
C17 C16 1.390(3)
C17 H17 0.9300
C26 C25 1.362(3)
C26 H26 0.9300
C12 C13 1.371(4)
C12 H12 0.9300
C31 C32 1.384(3)
C31 C36 1.379(3)
C31 C30 1.486(3)
C6 C5 1.408(3)
C14 C13 1.369(4)
C14 H14 0.9300
C36 C35 1.393(3)
C36 H36 0.9300
C42 C41 1.378(3)
C42 H42 0.9300
C16 C21 1.386(3)
C5 C4 1.353(4)
C5 H5 0.9300
C23 C24 1.359(4)
C23 H23 0.9300
C2 C3 1.350(3)
C2 H2 0.9300
C41 C40 1.369(4)
C41 H41 0.9300
C25 C24 1.394(4)
C25 H25 0.9300
C39 C40 1.374(4)
C39 H39 0.9300
C24 H24 0.9300
C13 H13 0.9300
C35 C34 1.362(4)
C35 H35 0.9300
C3 C4 1.395(4)
C3 H3 0.9300
C32 C33 1.378(3)
C32 H32 0.9300
C21 C20 1.378(4)
C21 H21 0.9300
C18 C19 1.374(4)
C18 H18 0.9300
C40 H40 0.9300
C34 C33 1.365(4)
C34 H34 0.9300
C33 H33 0.9300
C4 H4 0.9300
C20 C19 1.348(5)
C20 H20 0.9300
C19 H19 0.9300

loop_
_geom_torsion_atom_site_label_1
_geom_torsion_atom_site_label_2
_geom_torsion_atom_site_label_3
_geom_torsion_atom_site_label_4
_geom_torsion
C9 C8 C7 C6 -5.2(3)
C16 C8 C7 C6 168.93(18)
C9 N1 C1 C6 -4.3(3)
C9 N1 C1 C2 173.6(2)
C30 N2 C22 C27 0.9(3)
C30 N2 C22 C23 178.83(19)
C42 C37 C38 C39 0.5(3)
C29 C37 C38 C39 176.5(2)
C38 C37 C29 C28 -48.3(3)
C42 C37 C29 C28 127.7(2)
C38 C37 C29 C30 134.8(2)
C42 C37 C29 C30 -49.2(3)
C30 C29 C28 C27 1.2(3)
C37 C29 C28 C27 -175.90(17)
C11 C10 C15 C14 -1.9(3)
C9 C10 C15 C14 179.96(19)
C15 C10 C11 C12 0.7(3)
C9 C10 C11 C12 178.82(18)
C1 N1 C9 C8 -1.6(3)
C1 N1 C9 C10 178.41(16)
C7 C8 C9 N1 6.3(3)
C16 C8 C9 N1 -167.52(18)
C7 C8 C9 C10 -173.69(17)
C16 C8 C9 C10 12.5(3)
C11 C10 C9 N1 -136.94(19)
C15 C10 C9 N1 41.2(2)
C11 C10 C9 C8 43.1(3)
C15 C10 C9 C8 -138.83(19)
N2 C22 C27 C28 -3.2(3)
C23 C22 C27 C28 178.90(18)
N2 C22 C27 C26 178.00(18)
C23 C22 C27 C26 0.1(3)
C29 C28 C27 C22 2.0(3)
C29 C28 C27 C26 -179.19(17)
C22 C27 C26 C25 -0.3(3)
C28 C27 C26 C25 -179.05(19)
C10 C11 C12 C13 0.8(3)
C22 N2 C30 C29 2.6(3)
C22 N2 C30 C31 -175.01(17)
C28 C29 C30 N2 -3.6(3)
C37 C29 C30 N2 173.32(17)
C28 C29 C30 C31 173.77(17)
C37 C29 C30 C31 -9.3(3)
C32 C31 C30 N2 129.4(2)
C36 C31 C30 N2 -47.6(3)
C32 C31 C30 C29 -48.2(3)
C36 C31 C30 C29 134.8(2)
C8 C7 C6 C1 -0.2(3)
C8 C7 C6 C5 -174.98(19)
N1 C1 C6 C7 5.2(3)
C2 C1 C6 C7 -172.7(2)
N1 C1 C6 C5 -179.78(19)
C2 C1 C6 C5 2.3(3)
C10 C15 C14 C13 1.6(3)
C32 C31 C36 C35 1.2(3)
C30 C31 C36 C35 178.3(2)
C38 C37 C42 C41 0.3(3)
C29 C37 C42 C41 -175.73(19)
C18 C17 C16 C21 0.0(3)
C18 C17 C16 C8 173.94(19)
C7 C8 C16 C21 48.0(3)
C9 C8 C16 C21 -138.2(2)
C7 C8 C16 C17 -125.8(2)
C9 C8 C16 C17 48.0(3)
C7 C6 C5 C4 172.6(2)
C1 C6 C5 C4 -2.1(3)
N2 C22 C23 C24 -178.0(2)
C27 C22 C23 C24 0.0(3)
N1 C1 C2 C3 -178.9(2)
C6 C1 C2 C3 -0.9(4)
C37 C42 C41 C40 -1.0(3)
C27 C26 C25 C24 0.5(3)
C37 C38 C39 C40 -0.6(4)
C22 C23 C24 C25 0.2(4)
C26 C25 C24 C23 -0.4(4)
C15 C14 C13 C12 0.0(4)
C11 C12 C13 C14 -1.1(3)
C31 C36 C35 C34 -1.9(4)
C1 C2 C3 C4 -0.7(4)
C36 C31 C32 C33 0.7(3)
C30 C31 C32 C33 -176.4(2)
C17 C16 C21 C20 0.9(3)
C8 C16 C21 C20 -173.0(2)
C16 C17 C18 C19 -0.7(3)
C42 C41 C40 C39 0.8(4)
C38 C39 C40 C41 -0.1(4)
C36 C35 C34 C33 0.6(4)
C35 C34 C33 C32 1.2(4)
C31 C32 C33 C34 -1.9(4)
C6 C5 C4 C3 0.5(4)
C2 C3 C4 C5 0.9(5)
C16 C21 C20 C19 -1.0(4)
C21 C20 C19 C18 0.3(5)
C17 C18 C19 C20 0.6(4)
